data_7057976
loop_
_publ_author_name
'I., Mantasha'
'Shahid, M.'
'Ahmad, Musheer'
'Rahisuddin, Rahisuddin'
'Arif, Rizwan'
'Tasneem, Sana'
'Sama, Farasha'
'Ansari, Istikhar A.'

_publ_section_title
;
 Synthesis, crystal structures, photoluminescence, magnetic and
 antioxidant properties, and theoretical analysis of Zn(ii) and Cu(ii)
 complexes of an aminoalcohol ligand supported by benzoate counter anions
;
_journal_issue 2
_journal_name_full 'New Journal of Chemistry'
_journal_page_first 622
_journal_paper_doi 10.1039/C8NJ04122A
_journal_volume 43
_journal_year 2019
_chemical_formula_sum 'C48 H88 Cu3 N6 O30'
_chemical_formula_weight 1419.86
_space_group_crystal_system triclinic
_space_group_IT_number 2
_space_group_name_Hall '-P 1'
_space_group_name_H-M_alt 'P -1'
_symmetry_space_group_name_Hall '-P 1'
_symmetry_space_group_name_H-M 'P -1'
_atom_sites_solution_hydrogens mixed
_audit_creation_method SHELXL-2016/6
_audit_update_record
;
2018-11-06 deposited with the CCDC.
2018-11-19 downloaded from the CCDC.
;
_cell_angle_alpha 79.582(7)
_cell_angle_beta 81.993(6)
_cell_angle_gamma 89.202(6)
_cell_formula_units_Z 1
_cell_length_a 8.8047(19)
_cell_length_b 11.724(3)
_cell_length_c 15.674(4)
_cell_measurement_reflns_used 999
_cell_measurement_temperature 296(2)
_cell_measurement_theta_max 25.45
_cell_measurement_theta_min 1.75
_cell_volume 1575.7(7)
_computing_cell_refinement 'SAINT 6.45 ( Bruker, 2003)'
_computing_data_collection 'SMART 5.628 (Bruker, 2003)'
_computing_data_reduction 'SAINT 6.45 ( Bruker, 2003)'
_computing_molecular_graphics 'DIAMOND 2.1e'
_computing_publication_material SHELXL
_computing_structure_refinement 'SHELXL-2016/6 (Sheldrick, 2016)'
_computing_structure_solution SIR-97
_diffrn_ambient_temperature 296(2)
_diffrn_measured_fraction_theta_full 0.999
_diffrn_measured_fraction_theta_max 0.999
_diffrn_measurement_device_type 'BRUKER SMART APEX'
_diffrn_measurement_method /w-scans
_diffrn_radiation_monochromator graphite
_diffrn_radiation_source 'fine-focus sealed tube'
_diffrn_radiation_type MoK\a
_diffrn_radiation_wavelength 0.71073
_diffrn_reflns_av_R_equivalents 0.0325
_diffrn_reflns_av_unetI/netI 0.0284
_diffrn_reflns_Laue_measured_fraction_full 0.999
_diffrn_reflns_Laue_measured_fraction_max 0.999
_diffrn_reflns_limit_h_max 10
_diffrn_reflns_limit_h_min -10
_diffrn_reflns_limit_k_max 14
_diffrn_reflns_limit_k_min -14
_diffrn_reflns_limit_l_max 18
_diffrn_reflns_limit_l_min -18
_diffrn_reflns_number 26068
_diffrn_reflns_point_group_measured_fraction_full 0.999
_diffrn_reflns_point_group_measured_fraction_max 0.999
_diffrn_reflns_theta_full 25.242
_diffrn_reflns_theta_max 25.500
_diffrn_reflns_theta_min 2.524
_exptl_absorpt_coefficient_mu 1.094
_exptl_absorpt_correction_type multi-scan
_exptl_absorpt_process_details Sadabs
_exptl_crystal_colour Blue
_exptl_crystal_density_diffrn 1.496
_exptl_crystal_description Block
_exptl_crystal_F_000 745
_exptl_crystal_size_max 0.310
_exptl_crystal_size_mid 0.210
_exptl_crystal_size_min 0.150
_exptl_transmission_factor_max 0.849
_exptl_transmission_factor_min 0.759
_refine_diff_density_max 2.429
_refine_diff_density_min -1.059
_refine_diff_density_rms 0.108
_refine_ls_extinction_method none
_refine_ls_goodness_of_fit_ref 1.035
_refine_ls_hydrogen_treatment mixed
_refine_ls_matrix_type full
_refine_ls_number_parameters 421
_refine_ls_number_reflns 5859
_refine_ls_number_restraints 355
_refine_ls_restrained_S_all 1.042
_refine_ls_R_factor_all 0.0777
_refine_ls_R_factor_gt 0.0663
_refine_ls_shift/su_max 0.000
_refine_ls_shift/su_mean 0.000
_refine_ls_structure_factor_coef Fsqd
_refine_ls_weighting_details 'w=1/[\s^2^(Fo^2^)+(0.1026P)^2^+5.5363P] where P=(Fo^2^+2Fc^2^)/3'
_refine_ls_weighting_scheme calc
_refine_ls_wR_factor_gt 0.1798
_refine_ls_wR_factor_ref 0.1904
_reflns_Friedel_coverage 0.000
_reflns_number_gt 4957
_reflns_number_total 5859
_reflns_threshold_expression 'I > 2\s(I)'
_cod_data_source_file c8nj04122a2.cif
_cod_data_source_block Complex2
_cod_depositor_comments
;
The following automatic conversions were performed:

'_exptl_absorpt_correction_type' value 'Multi-Scan' changed to
'multi-scan' according to
/home/data/users/saulius/crontab/automatic-downloads/rss-feeds/RSC/lib/dictionaries/cif_core.dic
dictionary named 'cif_core.dic' version 2.4.2 from 2011-04-26.

Automatic conversion script
Id: cif_fix_values 4973 2017-02-22 13:04:09Z antanas 

 Adding full bibliography for 7057975--7057976.cif.
;
_cod_original_cell_volume 1575.7(6)
_cod_database_code 7057976
_shelx_shelxl_version_number 2016/6
_shelx_space_group_comment
;
The symmetry employed for this shelxl refinement is uniquely defined
by the following loop, which should always be used as a source of
symmetry information in preference to the above space-group names.
They are only intended as comments.
;
_shelx_estimated_absorpt_t_min 0.728
_shelx_estimated_absorpt_t_max 0.853

loop_
_space_group_symop_operation_xyz
'x, y, z'
'-x, -y, -z'

loop_
_atom_site_label
_atom_site_type_symbol
_atom_site_fract_x
_atom_site_fract_y
_atom_site_fract_z
_atom_site_U_iso_or_equiv
_atom_site_adp_type
_atom_site_occupancy
_atom_site_site_symmetry_order
_atom_site_calc_flag
_atom_site_refinement_flags_posn
_atom_site_refinement_flags_adp
_atom_site_refinement_flags_occupancy
Cu1 Cu 0.96947(6) 0.67395(4) 0.16691(3) 0.02678(19) Uani 1 1 d D U .
Cu2 Cu 0.000000 0.000000 0.500000 0.0302(2) Uani 1 2 d DS U P
O8 O 0.3237(5) 0.4487(3) 0.2270(3) 0.0574(11) Uani 1 1 d . U .
O4 O 0.7958(4) 0.7301(3) 0.0877(2) 0.0403(8) Uani 1 1 d D U .
O2 O 1.0952(5) 0.6109(3) 0.0517(3) 0.0543(10) Uani 1 1 d D U .
O1 O 1.1378(4) 0.6167(3) 0.2494(3) 0.0522(10) Uani 1 1 d D U .
O9 O 0.6780(5) -0.0712(3) 0.0947(3) 0.0478(9) Uani 1 1 d . U .
O12 O 0.6712(6) 0.1446(4) 0.3609(3) 0.0694(14) Uani 1 1 d . U .
O7 O 0.2650(7) 0.4354(4) 0.0967(3) 0.0754(16) Uani 1 1 d . U .
O10 O 0.6052(6) -0.1244(4) 0.2377(3) 0.0661(13) Uani 1 1 d . U .
O3 O 0.8425(5) 0.7386(3) 0.2835(3) 0.0514(9) Uani 1 1 d D U .
O6 O 0.0299(4) -0.0010(4) 0.3595(3) 0.0508(10) Uani 1 1 d D U .
O11 O 0.8112(5) 0.0543(5) 0.2673(3) 0.0818(17) Uani 1 1 d . U .
N2 N 0.8253(5) 0.5360(4) 0.2117(3) 0.0404(9) Uani 1 1 d . U .
N1 N 1.1154(5) 0.8098(4) 0.1214(3) 0.0454(11) Uani 1 1 d . U .
C19 C 0.5496(5) 0.0669(4) 0.1691(3) 0.0283(9) Uani 1 1 d . U .
C18 C 0.5794(5) 0.1386(4) 0.2278(3) 0.0286(9) Uani 1 1 d . U .
C21 C 0.3735(5) 0.2099(4) 0.1096(3) 0.0318(10) Uani 1 1 d . U .
H21 H 0.304176 0.232748 0.070301 0.038 Uiso 1 1 calc R U .
C1 C 1.0491(8) 0.9219(5) 0.1275(6) 0.073(2) Uani 1 1 d . U .
H1A H 0.953609 0.927755 0.104113 0.109 Uiso 1 1 calc R U .
H1B H 1.118296 0.981750 0.094771 0.109 Uiso 1 1 calc R U .
H1C H 1.031270 0.930772 0.187818 0.109 Uiso 1 1 calc R U .
C20 C 0.4470(5) 0.1042(4) 0.1106(3) 0.0317(10) Uani 1 1 d . U .
H20 H 0.427076 0.057570 0.071213 0.038 Uiso 1 1 calc R U .
C16 C 0.4025(5) 0.2815(4) 0.1666(3) 0.0308(10) Uani 1 1 d . U .
C17 C 0.5041(5) 0.2441(4) 0.2262(3) 0.0304(9) Uani 1 1 d . U .
H17 H 0.522242 0.290802 0.265853 0.036 Uiso 1 1 calc R U .
N3 N 0.0897(8) 0.1614(5) 0.4618(4) 0.0748(16) Uani 1 1 d . U .
C22 C 0.3246(6) 0.3977(4) 0.1637(4) 0.0393(11) Uani 1 1 d . U .
C10 C 0.6772(7) 0.6446(5) 0.1031(4) 0.0507(14) Uani 1 1 d D U .
H10A H 0.638324 0.640952 0.048705 0.061 Uiso 1 1 calc R U .
H10B H 0.593191 0.665423 0.144234 0.061 Uiso 1 1 calc R U .
C24 C 0.6185(5) -0.0513(4) 0.1678(3) 0.0351(10) Uani 1 1 d . U .
C15 C 0.1391(9) 0.0853(7) 0.3215(4) 0.070(2) Uani 1 1 d D U .
H15A H 0.135804 0.105707 0.258994 0.085 Uiso 1 1 calc R U .
H15B H 0.241088 0.057664 0.330415 0.085 Uiso 1 1 calc R U .
C8 C 0.7824(9) 0.6359(6) 0.3393(4) 0.0617(16) Uani 1 1 d D U .
H8A H 0.702614 0.655934 0.383239 0.074 Uiso 1 1 calc R U .
H8B H 0.863088 0.597096 0.369383 0.074 Uiso 1 1 calc R U .
C11 C -0.0380(16) 0.2461(6) 0.4956(6) 0.128(4) Uani 1 1 d . U .
H11A H -0.137399 0.218921 0.489165 0.192 Uiso 1 1 calc R U .
H11B H -0.020039 0.322809 0.461896 0.192 Uiso 1 1 calc R U .
H11C H -0.033820 0.247852 0.556260 0.192 Uiso 1 1 calc R U .
C6 C 0.9079(9) 0.4272(5) 0.2294(7) 0.087(3) Uani 1 1 d . U .
H6A H 0.978288 0.418635 0.178404 0.130 Uiso 1 1 calc R U .
H6B H 0.836101 0.363460 0.243622 0.130 Uiso 1 1 calc R U .
H6C H 0.963704 0.427996 0.277721 0.130 Uiso 1 1 calc R U .
C23 C 0.6959(6) 0.1083(5) 0.2907(3) 0.0408(11) Uani 1 1 d . U .
C3 C 1.2314(8) 0.7154(6) 0.2497(5) 0.0644(17) Uani 1 1 d D U .
H3A H 1.330803 0.690175 0.265443 0.077 Uiso 1 1 calc R U .
H3B H 1.183305 0.759638 0.292546 0.077 Uiso 1 1 calc R U .
C9 C 0.7372(7) 0.5298(5) 0.1390(4) 0.0489(13) Uani 1 1 d . U .
H9A H 0.652144 0.475631 0.159835 0.059 Uiso 1 1 calc R U .
H9B H 0.802698 0.500901 0.092737 0.059 Uiso 1 1 calc R U .
C5 C 1.1806(9) 0.7050(6) -0.0020(5) 0.0649(17) Uani 1 1 d D U .
H5A H 1.288988 0.689530 -0.001528 0.078 Uiso 1 1 calc R U .
H5B H 1.159725 0.710093 -0.061716 0.078 Uiso 1 1 calc R U .
C14 C 0.1026(12) 0.1912(7) 0.3647(5) 0.090(3) Uani 1 1 d . U .
H14A H 0.182873 0.249290 0.343152 0.108 Uiso 1 1 calc R U .
H14B H 0.006911 0.224367 0.348538 0.108 Uiso 1 1 calc R U .
C7 C 0.7191(10) 0.5572(7) 0.2911(4) 0.078(2) Uani 1 1 d . U .
H7A H 0.624174 0.588977 0.272616 0.093 Uiso 1 1 calc R U .
H7B H 0.694776 0.483571 0.329947 0.093 Uiso 1 1 calc R U .
C12 C 0.2181(16) 0.1730(11) 0.4986(8) 0.132(4) Uani 1 1 d D U .
H12 H 0.234403 0.234022 0.526841 0.159 Uiso 1 1 calc R U .
C4 C 1.1481(13) 0.8126(7) 0.0240(6) 0.113(3) Uani 1 1 d . U .
H4A H 1.060050 0.845291 -0.002280 0.135 Uiso 1 1 calc R U .
H4B H 1.234578 0.864557 0.000370 0.135 Uiso 1 1 calc R U .
C2 C 1.2510(11) 0.7899(9) 0.1599(9) 0.146(5) Uani 1 1 d . U .
H2A H 1.294158 0.864159 0.163747 0.175 Uiso 1 1 calc R U .
H2B H 1.324562 0.753357 0.121554 0.175 Uiso 1 1 calc R U .
O5 O 0.2437(8) -0.0330(7) 0.5024(5) 0.115(2) Uani 1 1 d D U .
O3W O 0.4146(12) 0.8324(8) 0.3882(6) 0.137(3) Uani 1 1 d G . .
H3WA H 0.462828 0.855667 0.337277 0.205 Uiso 1 1 d G U .
H3WB H 0.422216 0.759244 0.401835 0.205 Uiso 1 1 d G U .
O2W O 0.3965(12) 0.6233(10) 0.4927(8) 0.186(4) Uani 1 1 d . . .
O1W O 0.3614(16) 0.4413(10) 0.4084(6) 0.158(4) Uani 1 1 d G . .
H1WA H 0.335089 0.500994 0.430389 0.237 Uiso 1 1 d G U .
H1WB H 0.424137 0.402004 0.438283 0.237 Uiso 1 1 d G U .
C13 C 0.3203(14) 0.0867(12) 0.4900(10) 0.153(5) Uani 1 1 d D U .
H13 H 0.425888 0.098891 0.477915 0.184 Uiso 1 1 calc R U .
H4 H 0.761(6) 0.795(2) 0.063(6) 0.230 Uiso 1 1 d D U .
H2 H 1.145(6) 0.5490(16) 0.044(3) 0.230 Uiso 1 1 d D U .
H1 H 1.186(7) 0.5556(14) 0.269(6) 0.230 Uiso 1 1 d D U .
H3 H 0.788(7) 0.796(2) 0.297(3) 0.230 Uiso 1 1 d D U .
H6 H -0.021(7) -0.016(7) 0.3199(13) 0.230 Uiso 1 1 d D U .
H5 H 0.295(4) -0.0970(16) 0.511(11) 0.230 Uiso 1 1 d D U .

loop_
_atom_site_aniso_label
_atom_site_aniso_U_11
_atom_site_aniso_U_22
_atom_site_aniso_U_33
_atom_site_aniso_U_23
_atom_site_aniso_U_13
_atom_site_aniso_U_12
Cu1 0.0258(3) 0.0195(3) 0.0336(3) -0.0017(2) -0.0032(2) 0.0025(2)
Cu2 0.0273(4) 0.0363(4) 0.0256(4) -0.0002(3) -0.0058(3) 0.0002(3)
O8 0.067(3) 0.044(2) 0.071(3) -0.027(2) -0.026(2) 0.028(2)
O4 0.0387(19) 0.0274(16) 0.052(2) -0.0024(15) -0.0025(15) 0.0055(14)
O2 0.050(2) 0.0300(18) 0.082(3) -0.0117(18) -0.006(2) 0.0140(16)
O1 0.040(2) 0.038(2) 0.076(3) -0.0075(18) -0.0051(18) 0.0112(16)
O9 0.059(2) 0.0370(19) 0.047(2) -0.0105(16) -0.0051(18) 0.0220(17)
O12 0.079(3) 0.088(3) 0.056(3) -0.032(2) -0.038(2) 0.042(3)
O7 0.115(4) 0.057(3) 0.062(3) -0.015(2) -0.037(3) 0.058(3)
O10 0.078(3) 0.046(2) 0.057(2) 0.0155(19) 0.016(2) 0.034(2)
O3 0.046(2) 0.046(2) 0.060(2) -0.0078(18) -0.0022(17) 0.0124(17)
O6 0.047(2) 0.056(2) 0.049(2) 0.0042(18) -0.0223(17) -0.0044(18)
O11 0.052(3) 0.138(5) 0.064(3) -0.031(3) -0.026(2) 0.055(3)
N2 0.040(2) 0.031(2) 0.046(2) 0.0059(17) -0.0073(18) -0.0037(17)
N1 0.028(2) 0.025(2) 0.077(3) -0.0029(19) 0.002(2) 0.0011(16)
C19 0.024(2) 0.023(2) 0.034(2) 0.0004(17) 0.0007(17) 0.0040(16)
C18 0.022(2) 0.030(2) 0.032(2) -0.0008(17) -0.0029(17) 0.0047(17)
C21 0.029(2) 0.031(2) 0.033(2) 0.0009(18) -0.0075(18) 0.0075(18)
C1 0.056(4) 0.028(3) 0.130(7) -0.019(3) 0.007(4) -0.003(3)
C20 0.031(2) 0.030(2) 0.034(2) -0.0058(18) -0.0051(18) 0.0054(18)
C16 0.025(2) 0.025(2) 0.038(2) 0.0008(18) -0.0007(18) 0.0060(17)
C17 0.028(2) 0.027(2) 0.036(2) -0.0054(18) -0.0030(18) 0.0029(17)
N3 0.107(4) 0.063(3) 0.050(3) -0.004(3) 0.001(3) -0.037(3)
C22 0.035(3) 0.031(2) 0.050(3) -0.001(2) -0.004(2) 0.011(2)
C10 0.049(3) 0.048(3) 0.055(3) 0.001(3) -0.017(3) -0.006(2)
C24 0.028(2) 0.028(2) 0.046(3) 0.001(2) -0.004(2) 0.0076(18)
C15 0.072(5) 0.089(5) 0.045(3) -0.009(3) 0.007(3) -0.033(4)
C8 0.074(4) 0.063(4) 0.042(3) -0.002(3) 0.002(3) 0.005(3)
C11 0.253(11) 0.037(4) 0.075(5) -0.008(4) 0.047(7) 0.005(5)
C6 0.067(4) 0.029(3) 0.155(8) 0.024(4) -0.035(5) -0.005(3)
C23 0.036(3) 0.044(3) 0.042(3) -0.003(2) -0.012(2) 0.011(2)
C3 0.048(3) 0.061(4) 0.094(5) -0.033(3) -0.020(3) 0.004(3)
C9 0.049(3) 0.039(3) 0.058(3) -0.005(2) -0.011(3) -0.011(2)
C5 0.072(4) 0.055(4) 0.061(4) -0.003(3) 0.006(3) 0.002(3)
C14 0.139(8) 0.067(4) 0.051(4) 0.004(3) 0.016(4) -0.036(5)
C7 0.082(5) 0.091(5) 0.049(4) 0.000(3) 0.015(3) -0.032(4)
C12 0.151(8) 0.124(7) 0.129(8) -0.022(7) -0.038(8) -0.078(6)
C4 0.155(8) 0.058(4) 0.102(5) -0.018(4) 0.068(5) -0.026(5)
C2 0.082(6) 0.087(6) 0.250(10) 0.070(7) -0.088(7) -0.042(4)
O5 0.106(5) 0.145(5) 0.102(5) -0.014(4) -0.055(4) 0.039(4)
O3W 0.152(7) 0.151(7) 0.094(5) -0.022(5) 0.032(5) -0.033(6)
O2W 0.150(9) 0.164(9) 0.217(12) 0.015(8) 0.000(8) 0.025(7)
O1W 0.205(12) 0.153(9) 0.110(6) 0.012(6) -0.046(7) -0.039(8)
C13 0.084(6) 0.172(10) 0.197(12) 0.024(10) -0.067(8) -0.057(5)

loop_
_atom_type_symbol
_atom_type_description
_atom_type_scat_dispersion_real
_atom_type_scat_dispersion_imag
_atom_type_scat_source
C C 0.0033 0.0016 'International Tables Vol C Tables 4.2.6.8 and 6.1.1.4'
H H 0.0000 0.0000 'International Tables Vol C Tables 4.2.6.8 and 6.1.1.4'
Cu Cu 0.3201 1.2651 'International Tables Vol C Tables 4.2.6.8 and 6.1.1.4'
N N 0.0061 0.0033 'International Tables Vol C Tables 4.2.6.8 and 6.1.1.4'
O O 0.0106 0.0060 'International Tables Vol C Tables 4.2.6.8 and 6.1.1.4'

loop_
_geom_angle_atom_site_label_1
_geom_angle_atom_site_label_2
_geom_angle_atom_site_label_3
_geom_angle
_geom_angle_site_symmetry_1
_geom_angle_site_symmetry_3
N1 Cu1 N2 179.12(18) . .
N1 Cu1 O1 83.60(18) . .
N2 Cu1 O1 96.08(16) . .
N1 Cu1 O4 97.58(17) . .
N2 Cu1 O4 82.76(15) . .
O1 Cu1 O4 178.27(15) . .
N1 Cu1 O2 81.20(17) . .
N2 Cu1 O2 98.02(17) . .
O1 Cu1 O2 94.25(16) . .
O4 Cu1 O2 87.19(15) . .
N1 Cu1 O3 98.54(17) . .
N2 Cu1 O3 82.25(17) . .
O1 Cu1 O3 85.75(15) . .
O4 Cu1 O3 92.82(14) . .
O2 Cu1 O3 179.73(15) . .
N3 Cu2 N3 180.0 2_556 .
N3 Cu2 O5 101.5(3) 2_556 .
N3 Cu2 O5 78.5(3) . .
N3 Cu2 O5 78.5(3) 2_556 2_556
N3 Cu2 O5 101.5(3) . 2_556
O5 Cu2 O5 180.0 . 2_556
N3 Cu2 O6 83.6(2) 2_556 2_556
N3 Cu2 O6 96.4(2) . 2_556
O5 Cu2 O6 89.8(2) . 2_556
O5 Cu2 O6 90.2(2) 2_556 2_556
N3 Cu2 O6 96.4(2) 2_556 .
N3 Cu2 O6 83.6(2) . .
O5 Cu2 O6 90.2(2) . .
O5 Cu2 O6 89.8(2) 2_556 .
O6 Cu2 O6 180.0 2_556 .
C10 O4 Cu1 110.0(3) . .
C10 O4 H4 109(2) . .
Cu1 O4 H4 137(3) . .
C5 O2 Cu1 108.2(3) . .
C5 O2 H2 107(2) . .
Cu1 O2 H2 135(3) . .
C3 O1 Cu1 107.0(4) . .
C3 O1 H1 108(2) . .
Cu1 O1 H1 141(3) . .
C8 O3 Cu1 103.5(3) . .
C8 O3 H3 108(2) . .
Cu1 O3 H3 141(3) . .
C15 O6 Cu2 105.9(4) . .
C15 O6 H6 109(2) . .
Cu2 O6 H6 140(3) . .
C6 N2 C9 107.8(5) . .
C6 N2 C7 111.9(6) . .
C9 N2 C7 110.1(5) . .
C6 N2 Cu1 112.2(4) . .
C9 N2 Cu1 104.9(3) . .
C7 N2 Cu1 109.7(4) . .
C2 N1 C1 113.6(7) . .
C2 N1 C4 110.6(8) . .
C1 N1 C4 103.3(6) . .
C2 N1 Cu1 109.4(4) . .
C1 N1 Cu1 114.7(4) . .
C4 N1 Cu1 104.7(4) . .
C20 C19 C18 118.8(4) . .
C20 C19 C24 117.3(4) . .
C18 C19 C24 123.8(4) . .
C17 C18 C19 119.2(4) . .
C17 C18 C23 118.2(4) . .
C19 C18 C23 122.6(4) . .
C16 C21 C20 120.6(4) . .
C16 C21 H21 119.7 . .
C20 C21 H21 119.7 . .
N1 C1 H1A 109.5 . .
N1 C1 H1B 109.5 . .
H1A C1 H1B 109.5 . .
N1 C1 H1C 109.5 . .
H1A C1 H1C 109.5 . .
H1B C1 H1C 109.5 . .
C19 C20 C21 121.2(4) . .
C19 C20 H20 119.4 . .
C21 C20 H20 119.4 . .
C21 C16 C17 118.6(4) . .
C21 C16 C22 120.1(4) . .
C17 C16 C22 121.3(4) . .
C16 C17 C18 121.7(4) . .
C16 C17 H17 119.2 . .
C18 C17 H17 119.2 . .
C12 N3 C14 117.3(8) . .
C12 N3 C11 109.2(9) . .
C14 N3 C11 104.3(7) . .
C12 N3 Cu2 111.2(7) . .
C14 N3 Cu2 108.1(4) . .
C11 N3 Cu2 106.0(5) . .
O7 C22 O8 124.7(5) . .
O7 C22 C16 116.4(5) . .
O8 C22 C16 118.9(5) . .
O4 C10 C9 110.0(5) . .
O4 C10 H10A 109.7 . .
C9 C10 H10A 109.7 . .
O4 C10 H10B 109.7 . .
C9 C10 H10B 109.7 . .
H10A C10 H10B 108.2 . .
O9 C24 O10 124.6(4) . .
O9 C24 C19 116.5(4) . .
O10 C24 C19 118.8(4) . .
O6 C15 C14 108.1(6) . .
O6 C15 H15A 110.1 . .
C14 C15 H15A 110.1 . .
O6 C15 H15B 110.1 . .
C14 C15 H15B 110.1 . .
H15A C15 H15B 108.4 . .
O3 C8 C7 111.9(5) . .
O3 C8 H8A 109.2 . .
C7 C8 H8A 109.2 . .
O3 C8 H8B 109.2 . .
C7 C8 H8B 109.2 . .
H8A C8 H8B 107.9 . .
N3 C11 H11A 109.5 . .
N3 C11 H11B 109.5 . .
H11A C11 H11B 109.5 . .
N3 C11 H11C 109.5 . .
H11A C11 H11C 109.5 . .
H11B C11 H11C 109.5 . .
N2 C6 H6A 109.5 . .
N2 C6 H6B 109.5 . .
H6A C6 H6B 109.5 . .
N2 C6 H6C 109.5 . .
H6A C6 H6C 109.5 . .
H6B C6 H6C 109.5 . .
O11 C23 O12 124.6(5) . .
O11 C23 C18 118.3(5) . .
O12 C23 C18 116.9(4) . .
O1 C3 C2 109.1(6) . .
O1 C3 H3A 109.9 . .
C2 C3 H3A 109.9 . .
O1 C3 H3B 109.9 . .
C2 C3 H3B 109.9 . .
H3A C3 H3B 108.3 . .
N2 C9 C10 111.9(5) . .
N2 C9 H9A 109.2 . .
C10 C9 H9A 109.2 . .
N2 C9 H9B 109.2 . .
C10 C9 H9B 109.2 . .
H9A C9 H9B 107.9 . .
C4 C5 O2 113.9(6) . .
C4 C5 H5A 108.8 . .
O2 C5 H5A 108.8 . .
C4 C5 H5B 108.8 . .
O2 C5 H5B 108.8 . .
H5A C5 H5B 107.7 . .
N3 C14 C15 112.1(6) . .
N3 C14 H14A 109.2 . .
C15 C14 H14A 109.2 . .
N3 C14 H14B 109.2 . .
C15 C14 H14B 109.2 . .
H14A C14 H14B 107.9 . .
C8 C7 N2 113.7(6) . .
C8 C7 H7A 108.8 . .
N2 C7 H7A 108.8 . .
C8 C7 H7B 108.8 . .
N2 C7 H7B 108.8 . .
H7A C7 H7B 107.7 . .
C13 C12 N3 113.4(10) . .
C13 C12 H12 123.3 . .
N3 C12 H12 123.3 . .
C5 C4 N1 115.9(7) . .
C5 C4 H4A 108.3 . .
N1 C4 H4A 108.3 . .
C5 C4 H4B 108.3 . .
N1 C4 H4B 108.3 . .
H4A C4 H4B 107.4 . .
N1 C2 C3 115.0(8) . .
N1 C2 H2A 108.5 . .
C3 C2 H2A 108.5 . .
N1 C2 H2B 108.5 . .
C3 C2 H2B 108.5 . .
H2A C2 H2B 107.5 . .
C13 O5 Cu2 105.7(6) . .
C13 O5 H5 122.4(19) . .
Cu2 O5 H5 132(2) . .
H3WA O3W H3WB 109.5 . .
H1WA O1W H1WB 109.5 . .
C12 C13 O5 113.0(9) . .
C12 C13 H13 123.5 . .
O5 C13 H13 123.5 . .

loop_
_geom_bond_atom_site_label_1
_geom_bond_atom_site_label_2
_geom_bond_distance
_geom_bond_site_symmetry_2
Cu1 N1 2.022(4) .
Cu1 N2 2.030(4) .
Cu1 O1 2.124(4) .
Cu1 O4 2.125(4) .
Cu1 O2 2.221(4) .
Cu1 O3 2.253(4) .
Cu2 N3 2.015(6) 2_556
Cu2 N3 2.015(6) .
Cu2 O5 2.179(7) .
Cu2 O5 2.179(7) 2_556
Cu2 O6 2.184(4) 2_556
Cu2 O6 2.184(4) .
O8 C22 1.247(7) .
O4 C10 1.423(6) .
O4 H4 0.857(10) .
O2 C5 1.415(8) .
O2 H2 0.862(10) .
O1 C3 1.430(7) .
O1 H1 0.856(10) .
O9 C24 1.252(6) .
O12 C23 1.240(7) .
O7 C22 1.246(7) .
O10 C24 1.255(6) .
O3 C8 1.416(7) .
O3 H3 0.858(10) .
O6 C15 1.398(7) .
O6 H6 0.855(10) .
O11 C23 1.236(7) .
N2 C6 1.461(7) .
N2 C9 1.478(7) .
N2 C7 1.505(8) .
N1 C2 1.409(10) .
N1 C1 1.445(7) .
N1 C4 1.509(10) .
C19 C20 1.387(6) .
C19 C18 1.405(7) .
C19 C24 1.508(6) .
C18 C17 1.394(6) .
C18 C23 1.514(6) .
C21 C16 1.381(7) .
C21 C20 1.389(6) .
C21 H21 0.9300 .
C1 H1A 0.9600 .
C1 H1B 0.9600 .
C1 H1C 0.9600 .
C20 H20 0.9300 .
C16 C17 1.392(7) .
C16 C22 1.513(6) .
C17 H17 0.9300 .
N3 C12 1.357(13) .
N3 C14 1.487(9) .
N3 C11 1.589(12) .
C10 C9 1.481(8) .
C10 H10A 0.9700 .
C10 H10B 0.9700 .
C15 C14 1.528(11) .
C15 H15A 0.9700 .
C15 H15B 0.9700 .
C8 C7 1.456(10) .
C8 H8A 0.9700 .
C8 H8B 0.9700 .
C11 H11A 0.9600 .
C11 H11B 0.9600 .
C11 H11C 0.9600 .
C6 H6A 0.9600 .
C6 H6B 0.9600 .
C6 H6C 0.9600 .
C3 C2 1.505(13) .
C3 H3A 0.9700 .
C3 H3B 0.9700 .
C9 H9A 0.9700 .
C9 H9B 0.9700 .
C5 C4 1.408(10) .
C5 H5A 0.9700 .
C5 H5B 0.9700 .
C14 H14A 0.9700 .
C14 H14B 0.9700 .
C7 H7A 0.9700 .
C7 H7B 0.9700 .
C12 C13 1.357(14) .
C12 H12 0.9300 .
C4 H4A 0.9700 .
C4 H4B 0.9700 .
C2 H2A 0.9700 .
C2 H2B 0.9700 .
O5 C13 1.534(13) .
O5 H5 0.869(9) .
O3W H3WA 0.8500 .
O3W H3WB 0.8500 .
O1W H1WA 0.8500 .
O1W H1WB 0.8500 .
C13 H13 0.9300 .
